data_1574664
loop_
_publ_author_name
'Pereira, Joan'
'Casaretto, Nicolas'
'Frison, Gilles'
'Nay, Bastien'

_publ_section_title
;
 Bio-inspired total synthesis of daphnepapytone A
;
_journal_issue 25
_journal_name_full 'Chemical Science'
_journal_page_first 11375
_journal_page_last 11380
_journal_paper_doi 10.1039/D5SC02953H
_journal_volume 16
_journal_year 2025
_chemical_absolute_configuration unk
_chemical_formula_moiety '0.5(C21 H34 O2 Si), 0.5(C21 H33 O2 Si)'
_chemical_formula_sum 'C21 H34 O2 Si'
_chemical_formula_weight 346.57
_space_group_crystal_system triclinic
_space_group_IT_number 1
_space_group_name_Hall 'P 1'
_space_group_name_H-M_alt 'P 1'
_atom_sites_solution_hydrogens geom
_atom_sites_solution_primary dual
_audit_creation_date 2025-01-23
_audit_creation_method
;
Olex2 1.5
(compiled 2024.02.16 svn.r378c4104 for OlexSys, GUI svn.r6928)
;
_audit_update_record
;
2025-01-24 deposited with the CCDC.	2025-05-19 downloaded from the CCDC.
;
_cell_angle_alpha 96.641(6)
_cell_angle_beta 101.339(6)
_cell_angle_gamma 99.843(7)
_cell_formula_units_Z 2
_cell_length_a 7.4300(6)
_cell_length_b 10.0076(8)
_cell_length_c 14.9814(12)
_cell_measurement_reflns_used 7949
_cell_measurement_temperature 150
_cell_measurement_theta_max 24.74
_cell_measurement_theta_min 2.33
_cell_volume 1063.22(15)
_computing_cell_refinement
;
X-Area Recipe 2.0.2 (STOE, 2024)
;
_computing_data_collection
;
X-Area Pilatus3_SV 1.31.194.0 (STOE, 2023)
;
_computing_data_reduction
;
X-Area Integrate 2.5.18.0 (STOE, 2024)
X-Area LANA 2.8.4 (STOE, 2024)
;
_computing_molecular_graphics 'Olex2 1.5 (Dolomanov et al., 2009)'
_computing_publication_material
;
STOE & Cie GmbH, X-Area, software package for collecting single-crystal or
multi-domain crystal data on STOE area-detector diffractometers, for image 
processing, for the correction and scaling of reflection intensities and 
for outlier rejection, version 2.4, Darmstadt 2024
;
_computing_structure_refinement 'SHELXL 2018/3 (Sheldrick, 2015)'
_computing_structure_solution 'SHELXT 2018/2 (Sheldrick, 2018)'
_diffrn_ambient_temperature 150
_diffrn_detector 'EIGER2 1M CDTE'
_diffrn_detector_area_resol_mean 13.33
_diffrn_measured_fraction_theta_full 0.991
_diffrn_measured_fraction_theta_max 0.991
_diffrn_measurement_details
;
 599 frames, detector distance = 60 mm
;
_diffrn_measurement_device 'Eulerian 4-circle diffractometer'
_diffrn_measurement_device_type 'STOE STADIVARI'
_diffrn_measurement_method 'rotation method, \w scans'
_diffrn_radiation_collimation '1.2 0.6 mm diameter'
_diffrn_radiation_monochromator 'Graded multilayer mirror'
_diffrn_radiation_polarisn_norm 270
_diffrn_radiation_probe x-ray
_diffrn_radiation_type 'Mo K\a'
_diffrn_radiation_wavelength 0.71073
_diffrn_reflns_av_R_equivalents 0.0649
_diffrn_reflns_av_unetI/netI 0.0786
_diffrn_reflns_Laue_measured_fraction_full 0.991
_diffrn_reflns_Laue_measured_fraction_max 0.991
_diffrn_reflns_limit_h_max 8
_diffrn_reflns_limit_h_min -8
_diffrn_reflns_limit_k_max 11
_diffrn_reflns_limit_k_min -11
_diffrn_reflns_limit_l_max 15
_diffrn_reflns_limit_l_min -17
_diffrn_reflns_number 8759
_diffrn_reflns_point_group_measured_fraction_full 0.712
_diffrn_reflns_point_group_measured_fraction_max 0.712
_diffrn_reflns_theta_full 25.024
_diffrn_reflns_theta_max 25.024
_diffrn_reflns_theta_min 2.331
_diffrn_source Axo_Mo
_diffrn_source_current 1.00
_diffrn_source_power 0.050
_diffrn_source_voltage 50
_exptl_absorpt_coefficient_mu 0.120
_exptl_absorpt_correction_T_max 1.0000
_exptl_absorpt_correction_T_min 1.0000
_exptl_absorpt_correction_type multi-scan
_exptl_absorpt_process_details
;
STOE LANA, absorption correction by scaling of reflection intensities.
J. Koziskova, F. Hahn, J. Richter, J. Kozisek, "Comparison of different
absorption corrections on the model structure of tetrakis(\m~2~-acetato)-
diaqua-di-copper(II)", Acta Chimica Slovaca, vol. 9, no. 2, 2016, pp. 136 - 140.
;
_exptl_crystal_colour colourless
_exptl_crystal_colour_primary colourless
_exptl_crystal_density_diffrn 1.083
_exptl_crystal_density_method 'not measured'
_exptl_crystal_description block
_exptl_crystal_F_000 380
_refine_diff_density_max 0.287
_refine_diff_density_min -0.255
_refine_diff_density_rms 0.058
_refine_ls_abs_structure_details
;
 Classical Flack method preferred over Parsons because s.u. lower.
;
_refine_ls_abs_structure_Flack 0.1(2)
_refine_ls_extinction_method none
_refine_ls_goodness_of_fit_ref 0.961
_refine_ls_hydrogen_treatment constr
_refine_ls_matrix_type full
_refine_ls_number_parameters 518
_refine_ls_number_reflns 5325
_refine_ls_number_restraints 228
_refine_ls_restrained_S_all 0.981
_refine_ls_R_factor_all 0.0960
_refine_ls_R_factor_gt 0.0713
_refine_ls_shift/su_max 0.000
_refine_ls_shift/su_mean 0.000
_refine_ls_structure_factor_coef Fsqd
_refine_ls_weighting_details 'w=1/[\s^2^(Fo^2^)+(0.1273P)^2^] where P=(Fo^2^+2Fc^2^)/3'
_refine_ls_weighting_scheme calc
_refine_ls_wR_factor_gt 0.1761
_refine_ls_wR_factor_ref 0.1893
_reflns_Friedel_coverage 0.436
_reflns_Friedel_fraction_full 0.432
_reflns_Friedel_fraction_max 0.432
_reflns_number_gt 3638
_reflns_number_total 5325
_reflns_threshold_expression 'I > 2\s(I)'
_cod_data_source_file d5sc02953h3.cif
_cod_data_source_block jp359-1f1
_cod_depositor_comments 'Adding full bibliography for 1574658--1574665.cif.'
_cod_database_code 1574664
_shelx_shelxl_version_number 2018/3
_shelx_space_group_comment
;
The symmetry employed for this shelxl refinement is uniquely defined
by the following loop, which should always be used as a source of
symmetry information in preference to the above space-group names.
They are only intended as comments.
;
_olex2_refinement_description
;
1. Fixed Uiso
 At 1.2 times of:
  All C(H) groups, All C(H,H) groups
 At 1.5 times of:
  All C(H,H,H) groups
2. Restrained distances
 Si00-C01B = Si00-C019
 1.88 with sigma of 0.02
 Si00-C01A
 1.87 with sigma of 0.02
 C01A-C017 = C3-C01A = C01A-C018
 1.53 with sigma of 0.02
 Si-C01C = Si-C2
 1.88 with sigma of 0.02
 Si-C4
 1.87 with sigma of 0.02
 C4-C0 = C4-C1 = C3A-C4
 1.53 with sigma of 0.02
 Si00-O004 = Si-O004
 1.66 with sigma of 0.02
 Si00-O004 \\sim Si-O004
 with sigma of 0.02
 Si00-C019 \\sim Si-C2
 with sigma of 0.02
 Si00-C01A \\sim Si-C4
 with sigma of 0.02
 Si00-C01B \\sim Si-C01C
 with sigma of 0.02
 C017-C01A \\sim C0-C4
 with sigma of 0.02
 C018-C01A \\sim C1-C4
 with sigma of 0.02
 C01A-C3 \\sim C4-C3A
 with sigma of 0.02
 Si00-C017 \\sim Si-C0
 with sigma of 0.04
 Si00-C018 \\sim Si-C1
 with sigma of 0.04
 Si00-C3 \\sim Si-C3A
 with sigma of 0.04
 O004-C019 \\sim O004-C2
 with sigma of 0.04
 O004-C01A \\sim O004-C4
 with sigma of 0.04
 O004-C01B \\sim O004-C01C
 with sigma of 0.04
 C017-C018 \\sim C0-C1
 with sigma of 0.04
 C017-C3 \\sim C0-C3A
 with sigma of 0.04
 C018-C3 \\sim C1-C3A
 with sigma of 0.04
 C019-C01A \\sim C2-C4
 with sigma of 0.04
 C019-C01B \\sim C2-C01C
 with sigma of 0.04
 C01A-C01B \\sim C4-C01C
 with sigma of 0.04
3. Uiso/Uaniso restraints and constraints
Si00 \\sim C017 \\sim C018 \\sim C019 \\sim C01A \\sim C01B \\sim C3: within 2A
with sigma of 0.004 and sigma for terminal atoms of 0.008 within 2A
Si00 \\sim C017 \\sim C018 \\sim C019 \\sim C01A \\sim C01B \\sim C3 \\sim Si
\\sim C0 \\sim C1 \\sim C2 \\sim C4 \\sim C01C \\sim C3A: within 2A with sigma
of 0.004 and sigma for terminal atoms of 0.008 within 2A
C5 \\sim C6 \\sim C7 \\sim C00R: within 2A with sigma of 0.004 and sigma for
terminal atoms of 0.008 within 2A
4. Others
 Sof(Si)=Sof(C0)=Sof(H0A)=Sof(H0B)=Sof(H0C)=Sof(C1)=Sof(H1A)=Sof(H1B)=Sof(H1C)=
 Sof(C2)=Sof(H2A)=Sof(H2B)=Sof(H2C)=Sof(C4)=Sof(C01C)=Sof(H01M)=Sof(H01N)=
 Sof(H01O)=Sof(C3A)=Sof(H3AA)=Sof(H3AB)=Sof(H3AC)=1-FVAR(1)
 Sof(Si00)=Sof(C017)=Sof(H01A)=Sof(H01B)=Sof(H01C)=Sof(C018)=Sof(H01D)=
 Sof(H01E)=Sof(H01F)=Sof(C019)=Sof(H01G)=Sof(H01H)=Sof(H01I)=Sof(C01A)=
 Sof(C01B)=Sof(H01J)=Sof(H01K)=Sof(H01L)=Sof(C3)=Sof(H3A)=Sof(H3B)=Sof(H3C)=
 FVAR(1)
5.a Ternary CH refined with riding coordinates:
 C009(H009), C00C(H00N), C00H(H00H), C00R(H00R)
5.b Secondary CH2 refined with riding coordinates:
 C00D(H00O,H00P), C00F(H00Q,H00S), C00G(H00A,H00B), C00Q(H00Z,H), C00S(H00C,
 H00D), C00Z(H00L,H00M)
5.c X=CH2 refined with riding coordinates:
 C011(H01P,H01Q), C7(H7A,H7B)
5.d Idealised Me refined as rotating group:
 C00M(H00T,H00U,H00V), C00P(H00W,H00X,H00Y), C00T(H00,HA,HB), C00U(H1,HC,HD),
 C00V(H00E,H00F,H00G), C00W(H00I,H00J,H00K), C00X(H2,HE,HF), C012(H01R,H01S,
 H01T), C013(H01U,H01V,H01W), C015(H01X,H01Y,HG), C017(H01A,H01B,H01C),
 C018(H01D,H01E,H01F), C019(H01G,H01H,H01I), C01B(H01J,H01K,H01L), C3(H3A,H3B,
 H3C), C0(H0A,H0B,H0C), C1(H1A,H1B,H1C), C2(H2A,H2B,H2C), C01C(H01M,H01N,H01O),
 C3A(H3AA,H3AB,H3AC), C6(H6A,H6B,H6C)
;
_olex2_submission_special_instructions 'No special instructions were received'
_stoe_detector_distance '60.0 mm'
_stoe_detector_pixelsize_x '0.075 mm'
_stoe_detector_pixelsize_y '0.075 mm'
_stoe_detector_size_x '8.0 cm'
_stoe_detector_size_y '7.7 cm'
_stoe_evaluation_integration_a 10.1
_stoe_evaluation_integration_b 0.1
_stoe_evaluation_integration_ems 0.011
_stoe_evaluation_lana_bis_l_even_max -
_stoe_evaluation_lana_bis_l_odd_max -
_stoe_evaluation_lana_bos_l_even_max 4
_stoe_evaluation_lana_bos_l_odd_max 1
_stoe_evaluation_lana_completeness 59.5
_stoe_evaluation_lana_dxs_max_order 3
_stoe_evaluation_lana_dys_max_order 3
_stoe_evaluation_lana_fs_max_order 3
_stoe_evaluation_lana_max_2theta_available 58.5
_stoe_evaluation_lana_max_2theta_desired 58.5
_stoe_evaluation_lana_mean_redundancy 1.6
_stoe_evaluation_lana_number_refls_after_or 10828
_stoe_evaluation_lana_number_refls_outliers 365
_stoe_evaluation_lana_number_refls_total 11193
_stoe_evaluation_lana_number_refls_unique 6892
_stoe_evaluation_lana_number_refls_written 10828
_stoe_evaluation_lana_or_c1 0.050
_stoe_evaluation_lana_or_c2 0
_stoe_evaluation_lana_or_c3 0
_stoe_evaluation_lana_or_c4 1.0
_stoe_evaluation_lana_point_group 1
_stoe_evaluation_lana_table
;
#----------------------------------------------------------------------------
2Theta           6.7   12.9   19.1   25.3   31.5   37.7   43.9   50.1   56.3
#----------------------------------------------------------------------------
<Resolution>    5.24   3.11   2.16   1.60   1.30   1.10   0.95   0.84   0.77
N(total)         169    506    658   1017   1516   1962   2211   2328    826
<Redundancy>     2.5    2.2    1.8    1.7    1.7    1.7    1.5    1.4    1.2
Complet. [%%]    98.3   94.4   76.1   75.5   74.6   71.5   68.2   62.0   25.7
<I/sigma>      191.0   92.6   50.5   23.2   14.0    6.1    2.2    0.9    0.5
R(int)         0.055  0.041  0.070  0.080  0.081  0.108  0.194  0.318  0.432
#----------------------------------------------------------------------------
;
_stoe_measurement_identifier JP359-1F1
_stoe_measurement_max_exposure_per_frame '90.0 s'
_stoe_measurement_mean_exposure_per_frame '90.0 s'
_stoe_measurement_min_exposure_per_frame '90.0 s'
_stoe_measurement_total_exposure_time '15.0 h'
_stoe_measurement_total_frame_number 599
_stoe_measurement_total_run_number 10
_stoe_measurement_tube_power '50.0 W'

loop_
_space_group_symop_operation_xyz
'x, y, z'

loop_
_atom_site_label
_atom_site_type_symbol
_atom_site_fract_x
_atom_site_fract_y
_atom_site_fract_z
_atom_site_U_iso_or_equiv
_atom_site_adp_type
_atom_site_occupancy
_atom_site_site_symmetry_order
_atom_site_calc_flag
_atom_site_refinement_flags_posn
_atom_site_refinement_flags_adp
_atom_site_refinement_flags_occupancy
_atom_site_disorder_assembly
_atom_site_disorder_group
Si01 Si 1.0989(2) 0.81188(17) 0.79213(13) 0.0471(5) Uani 1 1 d . . . . .
O002 O 1.0127(5) 0.6680(4) 0.7187(3) 0.0379(10) Uani 1 1 d . . . . .
Si00 Si -0.1295(6) 0.6746(4) 0.2311(3) 0.0657(11) Uani 0.601(5) 1 d D U P A 1
O004 O -0.0530(7) 0.5529(5) 0.2835(3) 0.0701(15) Uani 1 1 d D . . . .
O005 O 0.3229(7) 0.2611(7) 0.6635(3) 0.0829(18) Uani 1 1 d . . . . .
C006 C 0.7292(8) 0.4305(6) 0.5472(4) 0.0421(15) Uani 1 1 d . . . . .
C007 C 0.1789(9) 0.4115(7) 0.4610(4) 0.0493(16) Uani 1 1 d . . . . .
C008 C 0.9600(10) 0.3252(6) 0.8373(5) 0.0534(18) Uani 1 1 d . . . . .
C009 C 0.9075(8) 0.3795(6) 0.7471(4) 0.0389(14) Uani 1 1 d . . . . .
H009 H 1.025861 0.422978 0.730789 0.047 Uiso 1 1 calc R U . . .
O00A O 0.5657(10) 0.1821(7) 0.3401(4) 0.102(2) Uani 1 1 d . . . . .
C00B C 0.7598(8) 0.5565(6) 0.5931(4) 0.0419(14) Uani 1 1 d . . . . .
C00C C 0.8165(7) 0.5993(6) 0.6965(4) 0.0384(14) Uani 1 1 d . . . . .
H00N H 0.741963 0.668872 0.713181 0.046 Uiso 1 1 calc R U . . .
C00D C 0.7903(8) 0.4887(6) 0.7567(4) 0.0411(14) Uani 1 1 d . . . . .
H00O H 0.656468 0.443143 0.741582 0.049 Uiso 1 1 calc R U . . .
H00P H 0.821302 0.533110 0.821865 0.049 Uiso 1 1 calc R U . . .
C00E C 0.1570(10) 0.2642(7) 0.4288(4) 0.0547(17) Uani 1 1 d . . . . .
C00F C 0.8063(9) 0.2624(6) 0.6701(4) 0.0474(16) Uani 1 1 d . . . . .
H00Q H 0.889050 0.195140 0.666543 0.057 Uiso 1 1 calc R U . . .
H00S H 0.693341 0.215958 0.688217 0.057 Uiso 1 1 calc R U . . .
C00G C 0.2400(9) 0.4292(8) 0.5653(4) 0.0549(18) Uani 1 1 d . . . . .
H00A H 0.359397 0.496631 0.587335 0.066 Uiso 1 1 calc R U . . .
H00B H 0.143688 0.461361 0.594646 0.066 Uiso 1 1 calc R U . . .
C00H C 0.1284(11) 0.5190(7) 0.3124(5) 0.0608(19) Uani 1 1 d . . . . .
H00H H 0.224017 0.595456 0.301970 0.073 Uiso 1 1 calc R U . . .
C00I C 0.7455(8) 0.2959(7) 0.5742(4) 0.0462(15) Uani 1 1 d . . . . .
C00J C 1.3591(8) 0.8315(6) 0.8084(4) 0.0447(15) Uani 1 1 d . . . . .
C00K C 0.2082(9) 0.1972(8) 0.5016(5) 0.0580(18) Uani 1 1 d . . . . .
C00L C 0.2640(9) 0.2922(9) 0.5871(5) 0.063(2) Uani 1 1 d . . . . .
C00M C 0.7407(10) 0.6803(7) 0.5455(5) 0.0604(19) Uani 1 1 d . . . . .
H00T H 0.863357 0.741573 0.556484 0.091 Uiso 1 1 calc R U . . .
H00U H 0.653174 0.729370 0.570097 0.091 Uiso 1 1 calc R U . . .
H00V H 0.693111 0.650252 0.479153 0.091 Uiso 1 1 calc R U . . .
C00N C 0.6940(10) 0.1944(7) 0.5016(5) 0.0588(19) Uani 1 1 d . . . . .
C00O C 0.1617(9) 0.5179(8) 0.4176(5) 0.0556(18) Uani 1 1 d . . . . .
C00P C 1.4235(10) 0.8762(9) 0.7233(5) 0.065(2) Uani 1 1 d . . . . .
H00W H 1.356872 0.809789 0.668583 0.098 Uiso 1 1 calc R U . . .
H00X H 1.558539 0.880281 0.731521 0.098 Uiso 1 1 calc R U . . .
H00Y H 1.396070 0.967022 0.715444 0.098 Uiso 1 1 calc R U . . .
C00Q C 0.6620(10) 0.4003(8) 0.4403(4) 0.0589(19) Uani 1 1 d . . . . .
H00Z H 0.543644 0.432237 0.420121 0.071 Uiso 1 1 calc R U . . .
H H 0.757865 0.445993 0.410288 0.071 Uiso 1 1 calc R U . . .
C00R C -0.0006(15) 0.2661(7) 0.2585(5) 0.084(2) Uani 1 1 d . U . . .
H00R H -0.112080 0.297284 0.275388 0.101 Uiso 1 1 calc R U . . .
C00S C 0.1421(12) 0.3917(8) 0.2543(5) 0.065(2) Uani 1 1 d . . . . .
H00C H 0.269190 0.372605 0.273987 0.078 Uiso 1 1 calc R U . . .
H00D H 0.126523 0.407880 0.189530 0.078 Uiso 1 1 calc R U . . .
C00T C 0.8086(14) 0.2530(9) 0.8752(6) 0.082(3) Uani 1 1 d . . . . .
H00 H 0.723560 0.314708 0.886488 0.123 Uiso 1 1 calc R U . . .
HA H 0.862779 0.224337 0.933301 0.123 Uiso 1 1 calc R U . . .
HB H 0.738881 0.171940 0.831117 0.123 Uiso 1 1 calc R U . . .
C00U C 1.4156(10) 0.6949(7) 0.8225(5) 0.0590(19) Uani 1 1 d . . . . .
H1 H 1.365786 0.660347 0.873205 0.088 Uiso 1 1 calc R U . . .
HC H 1.552483 0.707795 0.837503 0.088 Uiso 1 1 calc R U . . .
HD H 1.364797 0.628515 0.765919 0.088 Uiso 1 1 calc R U . . .
C00V C 0.2095(13) 0.0440(9) 0.4934(6) 0.079(3) Uani 1 1 d . . . . .
H00E H 0.080833 -0.008468 0.472446 0.119 Uiso 1 1 calc R U . . .
H00F H 0.264981 0.022333 0.553631 0.119 Uiso 1 1 calc R U . . .
H00G H 0.283583 0.019636 0.448844 0.119 Uiso 1 1 calc R U . . .
C00W C 0.1849(11) 0.6616(9) 0.4678(6) 0.080(3) Uani 1 1 d . . . . .
H00I H 0.307268 0.715184 0.466143 0.121 Uiso 1 1 calc R U . . .
H00J H 0.176687 0.657778 0.531982 0.121 Uiso 1 1 calc R U . . .
H00K H 0.085636 0.705266 0.437874 0.121 Uiso 1 1 calc R U . . .
C00X C 1.4580(9) 0.9400(8) 0.8925(5) 0.061(2) Uani 1 1 d . . . . .
H2 H 1.422789 1.028239 0.883054 0.091 Uiso 1 1 calc R U . . .
HE H 1.593916 0.949701 0.900442 0.091 Uiso 1 1 calc R U . . .
HF H 1.420360 0.911548 0.947632 0.091 Uiso 1 1 calc R U . . .
C00Y C 0.6338(11) 0.2507(9) 0.4180(5) 0.071(2) Uani 1 1 d . . . . .
C00Z C 0.0825(13) 0.1864(8) 0.3336(5) 0.071(2) Uani 1 1 d . . . . .
H00L H -0.015777 0.107620 0.336518 0.086 Uiso 1 1 calc R U . . .
H00M H 0.185341 0.148344 0.313661 0.086 Uiso 1 1 calc R U . . .
C011 C 1.1412(12) 0.3363(8) 0.8778(5) 0.073(2) Uani 1 1 d . . . . .
H01P H 1.174217 0.297207 0.932114 0.088 Uiso 1 1 calc R U . . .
H01Q H 1.236355 0.383179 0.852177 0.088 Uiso 1 1 calc R U . . .
C012 C 1.0318(13) 0.8003(11) 0.9044(6) 0.100(4) Uani 1 1 d . . . . .
H01R H 0.897955 0.800897 0.897094 0.150 Uiso 1 1 calc R U . . .
H01S H 1.104551 0.878904 0.949867 0.150 Uiso 1 1 calc R U . . .
H01T H 1.057514 0.714997 0.925594 0.150 Uiso 1 1 calc R U . . .
C013 C 0.6922(13) 0.0448(8) 0.5025(6) 0.080(3) Uani 1 1 d . . . . .
H01U H 0.816496 0.032739 0.532996 0.120 Uiso 1 1 calc R U . . .
H01V H 0.659731 -0.003781 0.439077 0.120 Uiso 1 1 calc R U . . .
H01W H 0.599371 0.007431 0.536073 0.120 Uiso 1 1 calc R U . . .
C015 C 1.0179(12) 0.9567(8) 0.7433(8) 0.089(3) Uani 1 1 d . . . . .
H01X H 1.044122 0.957739 0.681769 0.134 Uiso 1 1 calc R U . . .
H01Y H 1.083470 1.042786 0.783224 0.134 Uiso 1 1 calc R U . . .
HG H 0.882748 0.946830 0.738856 0.134 Uiso 1 1 calc R U . . .
C017 C -0.460(2) 0.4828(16) 0.1474(11) 0.089(3) Uani 0.601(5) 1 d D U P A 1
H01A H -0.411250 0.398906 0.154681 0.134 Uiso 0.601(5) 1 calc R U P A 1
H01B H -0.569765 0.463142 0.095750 0.134 Uiso 0.601(5) 1 calc R U P A 1
H01C H -0.497068 0.515762 0.204028 0.134 Uiso 0.601(5) 1 calc R U P A 1
C018 C -0.406(2) 0.6940(14) 0.0796(10) 0.081(3) Uani 0.601(5) 1 d D U P A 1
H01D H -0.465062 0.745299 0.121416 0.122 Uiso 0.601(5) 1 calc R U P A 1
H01E H -0.500908 0.646608 0.025015 0.122 Uiso 0.601(5) 1 calc R U P A 1
H01F H -0.309806 0.757614 0.060762 0.122 Uiso 0.601(5) 1 calc R U P A 1
C019 C 0.074(2) 0.7753(16) 0.1911(10) 0.081(3) Uani 0.601(5) 1 d D U P A 1
H01G H 0.188113 0.790090 0.239545 0.121 Uiso 0.601(5) 1 calc R U P A 1
H01H H 0.045730 0.864156 0.178011 0.121 Uiso 0.601(5) 1 calc R U P A 1
H01I H 0.092116 0.723382 0.135062 0.121 Uiso 0.601(5) 1 calc R U P A 1
C01A C -0.3153(17) 0.5884(12) 0.1289(8) 0.0733(17) Uani 0.601(5) 1 d D U P A 1
C01B C -0.233(2) 0.7890(15) 0.3047(9) 0.081(3) Uani 0.601(5) 1 d D U P A 1
H01J H -0.352347 0.738499 0.313088 0.122 Uiso 0.601(5) 1 calc R U P A 1
H01K H -0.255168 0.868686 0.274832 0.122 Uiso 0.601(5) 1 calc R U P A 1
H01L H -0.146798 0.820049 0.364804 0.122 Uiso 0.601(5) 1 calc R U P A 1
C3 C -0.238(3) 0.5015(17) 0.0599(10) 0.097(4) Uani 0.601(5) 1 d D U P A 1
H3A H -0.130811 0.558163 0.044274 0.146 Uiso 0.601(5) 1 calc R U P A 1
H3B H -0.335931 0.466526 0.003876 0.146 Uiso 0.601(5) 1 calc R U P A 1
H3C H -0.197970 0.424190 0.087349 0.146 Uiso 0.601(5) 1 calc R U P A 1
Si Si -0.0724(10) 0.6385(6) 0.1880(4) 0.0691(14) Uani 0.399(5) 1 d D U P A 2
C0 C -0.334(4) 0.743(2) 0.2718(12) 0.083(3) Uani 0.399(5) 1 d D U P A 2
H0A H -0.248017 0.717861 0.322847 0.125 Uiso 0.399(5) 1 calc R U P A 2
H0B H -0.462844 0.716779 0.278849 0.125 Uiso 0.399(5) 1 calc R U P A 2
H0C H -0.303042 0.842268 0.272298 0.125 Uiso 0.399(5) 1 calc R U P A 2
C1 C -0.374(4) 0.756(2) 0.1075(14) 0.080(4) Uani 0.399(5) 1 d D U P A 2
H1A H -0.350739 0.853256 0.134721 0.121 Uiso 0.399(5) 1 calc R U P A 2
H1B H -0.507590 0.724626 0.079516 0.121 Uiso 0.399(5) 1 calc R U P A 2
H1C H -0.301167 0.745862 0.060063 0.121 Uiso 0.399(5) 1 calc R U P A 2
C2 C -0.052(4) 0.542(2) 0.0769(11) 0.090(4) Uani 0.399(5) 1 d D U P A 2
H2A H 0.076536 0.567006 0.068539 0.135 Uiso 0.399(5) 1 calc R U P A 2
H2B H -0.139033 0.565090 0.025598 0.135 Uiso 0.399(5) 1 calc R U P A 2
H2C H -0.082231 0.443053 0.078291 0.135 Uiso 0.399(5) 1 calc R U P A 2
C4 C -0.314(2) 0.6702(17) 0.1833(10) 0.0749(18) Uani 0.399(5) 1 d D U P A 2
C01C C 0.097(3) 0.8081(18) 0.2291(15) 0.076(4) Uani 0.399(5) 1 d D U P A 2
H01M H 0.078798 0.849433 0.288277 0.114 Uiso 0.399(5) 1 calc R U P A 2
H01N H 0.075545 0.869865 0.183633 0.114 Uiso 0.399(5) 1 calc R U P A 2
H01O H 0.226041 0.792840 0.236580 0.114 Uiso 0.399(5) 1 calc R U P A 2
C3A C -0.467(3) 0.544(2) 0.1734(16) 0.084(4) Uani 0.399(5) 1 d D U P A 2
H3AA H -0.528888 0.515226 0.108188 0.126 Uiso 0.399(5) 1 calc R U P A 2
H3AB H -0.559604 0.566144 0.208351 0.126 Uiso 0.399(5) 1 calc R U P A 2
H3AC H -0.411981 0.469627 0.197179 0.126 Uiso 0.399(5) 1 calc R U P A 2
C5 C -0.0660(18) 0.1686(9) 0.1677(6) 0.094(2) Uani 1 1 d . U . . .
C7 C -0.249(2) 0.1194(10) 0.1351(7) 0.130(4) Uani 1 1 d . U . . .
H7A H -0.292008 0.059185 0.078075 0.156 Uiso 1 1 calc R U . . .
H7B H -0.337073 0.144595 0.169034 0.156 Uiso 1 1 calc R U . . .
C6 C 0.082(2) 0.1378(11) 0.1225(7) 0.120(3) Uani 1 1 d . U . . .
H6A H 0.139430 0.220376 0.101147 0.180 Uiso 1 1 calc R U . . .
H6B H 0.028976 0.064806 0.069640 0.180 Uiso 1 1 calc R U . . .
H6C H 0.177582 0.107492 0.166174 0.180 Uiso 1 1 calc R U . . .

loop_
_atom_site_aniso_label
_atom_site_aniso_U_11
_atom_site_aniso_U_22
_atom_site_aniso_U_33
_atom_site_aniso_U_23
_atom_site_aniso_U_13
_atom_site_aniso_U_12
Si01 0.0384(9) 0.0406(10) 0.0576(11) -0.0089(8) 0.0104(8) 0.0063(7)
O002 0.033(2) 0.038(2) 0.039(2) 0.0003(18) 0.0021(16) 0.0068(17)
Si00 0.093(2) 0.054(2) 0.046(2) 0.0073(16) 0.0044(17) 0.0169(17)
O004 0.084(4) 0.054(3) 0.058(3) 0.010(2) -0.015(3) 0.009(3)
O005 0.068(3) 0.134(5) 0.044(3) 0.029(3) -0.001(2) 0.015(3)
C006 0.043(3) 0.048(4) 0.029(3) 0.001(3) -0.003(3) 0.011(3)
C007 0.044(3) 0.068(5) 0.033(3) -0.001(3) 0.006(3) 0.010(3)
C008 0.071(4) 0.038(3) 0.047(4) 0.016(3) 0.003(3) 0.005(3)
C009 0.044(3) 0.035(3) 0.035(3) 0.005(3) 0.006(3) 0.005(3)
O00A 0.128(5) 0.103(5) 0.049(3) -0.030(3) -0.005(3) 0.011(4)
C00B 0.036(3) 0.051(4) 0.038(3) 0.009(3) 0.004(2) 0.012(3)
C00C 0.028(3) 0.041(3) 0.044(3) 0.001(3) 0.006(2) 0.008(2)
C00D 0.042(3) 0.036(3) 0.043(3) 0.003(3) 0.008(3) 0.004(3)
C00E 0.060(4) 0.064(4) 0.038(4) 0.008(3) 0.005(3) 0.012(3)
C00F 0.053(4) 0.041(3) 0.044(4) -0.001(3) 0.000(3) 0.016(3)
C00G 0.038(3) 0.088(5) 0.032(3) -0.008(3) 0.000(3) 0.015(3)
C00H 0.079(5) 0.050(4) 0.049(4) 0.006(3) 0.010(4) 0.009(4)
C00I 0.038(3) 0.050(4) 0.048(4) -0.003(3) 0.003(3) 0.015(3)
C00J 0.039(3) 0.048(4) 0.041(3) -0.003(3) 0.006(3) 0.003(3)
C00K 0.055(4) 0.076(5) 0.044(4) 0.016(4) 0.010(3) 0.010(4)
C00L 0.044(4) 0.109(6) 0.040(4) 0.020(4) 0.013(3) 0.013(4)
C00M 0.062(4) 0.059(4) 0.059(4) 0.014(4) 0.000(3) 0.021(4)
C00N 0.058(4) 0.054(4) 0.058(4) -0.010(4) 0.006(3) 0.014(3)
C00O 0.047(4) 0.067(5) 0.044(4) -0.006(3) 0.002(3) 0.007(3)
C00P 0.048(4) 0.092(6) 0.049(4) 0.004(4) 0.009(3) 0.001(4)
C00Q 0.060(4) 0.075(5) 0.031(3) -0.002(3) -0.004(3) 0.006(4)
C00R 0.159(7) 0.045(3) 0.032(3) 0.000(3) -0.011(4) 0.019(4)
C00S 0.095(6) 0.059(4) 0.038(4) 0.011(3) 0.013(4) 0.011(4)
C00T 0.104(6) 0.081(6) 0.059(5) 0.026(4) 0.017(4) 0.002(5)
C00U 0.051(4) 0.059(4) 0.058(4) -0.001(4) -0.003(3) 0.011(3)
C00V 0.102(7) 0.078(6) 0.059(5) 0.036(4) 0.007(4) 0.015(5)
C00W 0.064(5) 0.085(6) 0.074(5) -0.027(5) -0.004(4) 0.013(4)
C00X 0.044(4) 0.081(5) 0.043(4) -0.012(4) 0.005(3) -0.008(4)
C00Y 0.068(5) 0.089(6) 0.044(4) -0.014(4) -0.001(3) 0.019(4)
C00Z 0.114(7) 0.053(4) 0.040(4) 0.004(3) 0.006(4) 0.009(4)
C011 0.086(6) 0.068(5) 0.054(4) 0.024(4) -0.016(4) 0.011(4)
C012 0.075(5) 0.113(7) 0.086(6) -0.064(6) 0.048(5) -0.033(5)
C013 0.093(6) 0.056(5) 0.078(6) -0.022(4) -0.004(4) 0.027(4)
C015 0.056(5) 0.051(5) 0.142(9) -0.008(5) -0.007(5) 0.008(4)
C017 0.114(6) 0.070(6) 0.064(6) -0.002(5) -0.012(5) 0.012(6)
C018 0.111(6) 0.067(6) 0.052(5) 0.007(5) -0.015(5) 0.020(5)
C019 0.112(6) 0.067(5) 0.055(6) 0.008(5) 0.004(5) 0.013(5)
C01A 0.103(3) 0.060(3) 0.049(3) 0.008(3) -0.001(3) 0.019(3)
C01B 0.102(6) 0.072(5) 0.059(5) -0.002(5) -0.005(5) 0.022(5)
C3 0.130(7) 0.096(7) 0.055(6) -0.006(6) 0.007(6) 0.022(7)
Si 0.103(3) 0.054(3) 0.044(3) 0.008(2) 0.002(2) 0.016(2)
C0 0.105(6) 0.075(6) 0.062(6) 0.008(6) 0.003(6) 0.017(6)
C1 0.109(6) 0.067(6) 0.054(6) 0.011(6) -0.010(6) 0.019(6)
C2 0.127(8) 0.084(7) 0.049(6) 0.000(6) 0.003(7) 0.020(7)
C4 0.103(3) 0.062(3) 0.052(3) 0.008(3) -0.003(3) 0.018(3)
C01C 0.109(6) 0.060(6) 0.050(6) 0.006(6) 0.000(6) 0.013(5)
C3A 0.109(6) 0.068(6) 0.064(6) 0.007(6) -0.004(6) 0.017(6)
C5 0.176(7) 0.051(3) 0.039(3) 0.001(3) -0.007(4) 0.017(4)
C7 0.209(9) 0.084(6) 0.056(5) -0.015(5) -0.030(6) 0.000(6)
C6 0.220(10) 0.076(6) 0.062(5) 0.003(5) 0.030(6) 0.029(6)

loop_
_atom_type_symbol
_atom_type_description
_atom_type_scat_dispersion_real
_atom_type_scat_dispersion_imag
_atom_type_scat_source
C C 0.0033 0.0016 'International Tables Vol C Tables 4.2.6.8 and 6.1.1.4'
H H 0.0000 0.0000 'International Tables Vol C Tables 4.2.6.8 and 6.1.1.4'
O O 0.0106 0.0060 'International Tables Vol C Tables 4.2.6.8 and 6.1.1.4'
Si Si 0.0817 0.0704 'International Tables Vol C Tables 4.2.6.8 and 6.1.1.4'

loop_
_geom_angle_atom_site_label_1
_geom_angle_atom_site_label_2
_geom_angle_atom_site_label_3
_geom_angle
_geom_angle_site_symmetry_1
_geom_angle_site_symmetry_3
_geom_angle_publ_flag
O002 Si01 C00J 104.5(2) . . ?
O002 Si01 C012 111.6(3) . . ?
O002 Si01 C015 110.2(3) . . ?
C012 Si01 C00J 109.7(4) . . ?
C015 Si01 C00J 111.0(4) . . ?
C015 Si01 C012 109.7(5) . . ?
C00C O002 Si01 124.3(4) . . ?
O004 Si00 C019 107.9(6) . . ?
O004 Si00 C01A 107.0(4) . . ?
O004 Si00 C01B 112.9(6) . . ?
C01A Si00 C019 109.3(6) . . ?
C01A Si00 C01B 108.1(7) . . ?
C01B Si00 C019 111.5(8) . . ?
C00H O004 Si00 134.7(5) . . ?
C00H O004 Si 113.8(5) . . ?
C00B C006 C00I 134.0(5) . . ?
C00B C006 C00Q 121.6(5) . . ?
C00I C006 C00Q 104.4(5) . . ?
C00E C007 C00G 105.6(6) . . ?
C00O C007 C00E 132.9(6) . . ?
C00O C007 C00G 121.4(6) . . ?
C00T C008 C009 118.5(6) . . ?
C011 C008 C009 120.0(6) . . ?
C011 C008 C00T 121.4(7) . . ?
C008 C009 H009 108.0 . . ?
C008 C009 C00D 111.2(5) . . ?
C008 C009 C00F 110.4(5) . . ?
C00D C009 H009 108.0 . . ?
C00D C009 C00F 111.2(5) . . ?
C00F C009 H009 108.0 . . ?
C006 C00B C00C 127.0(5) . . ?
C006 C00B C00M 122.5(5) . . ?
C00C C00B C00M 110.4(5) . . ?
O002 C00C C00B 107.3(5) . . ?
O002 C00C H00N 107.4 . . ?
O002 C00C C00D 109.1(4) . . ?
C00B C00C H00N 107.4 . . ?
C00B C00C C00D 117.9(5) . . ?
C00D C00C H00N 107.4 . . ?
C009 C00D H00O 108.5 . . ?
C009 C00D H00P 108.5 . . ?
C00C C00D C009 115.0(5) . . ?
C00C C00D H00O 108.5 . . ?
C00C C00D H00P 108.5 . . ?
H00O C00D H00P 107.5 . . ?
C007 C00E C00Z 129.0(6) . . ?
C00K C00E C007 110.2(6) . . ?
C00K C00E C00Z 120.7(6) . . ?
C009 C00F H00Q 107.7 . . ?
C009 C00F H00S 107.7 . . ?
H00Q C00F H00S 107.1 . . ?
C00I C00F C009 118.3(5) . . ?
C00I C00F H00Q 107.7 . . ?
C00I C00F H00S 107.7 . . ?
C007 C00G H00A 110.6 . . ?
C007 C00G H00B 110.6 . . ?
H00A C00G H00B 108.7 . . ?
C00L C00G C007 105.7(6) . . ?
C00L C00G H00A 110.6 . . ?
C00L C00G H00B 110.6 . . ?
O004 C00H H00H 107.4 . . ?
O004 C00H C00O 107.2(6) . . ?
O004 C00H C00S 110.3(6) . . ?
C00O C00H H00H 107.4 . . ?
C00S C00H H00H 107.4 . . ?
C00S C00H C00O 116.7(6) . . ?
C006 C00I C00F 128.1(5) . . ?
C00N C00I C006 112.2(6) . . ?
C00N C00I C00F 119.7(6) . . ?
C00P C00J Si01 110.7(4) . . ?
C00P C00J C00X 108.7(5) . . ?
C00U C00J Si01 109.8(4) . . ?
C00U C00J C00P 108.2(6) . . ?
C00U C00J C00X 109.5(5) . . ?
C00X C00J Si01 110.0(5) . . ?
C00E C00K C00L 110.6(7) . . ?
C00E C00K C00V 124.7(7) . . ?
C00L C00K C00V 124.7(6) . . ?
O005 C00L C00G 127.6(7) . . ?
O005 C00L C00K 124.7(8) . . ?
C00K C00L C00G 107.6(6) . . ?
C00B C00M H00T 109.5 . . ?
C00B C00M H00U 109.5 . . ?
C00B C00M H00V 109.5 . . ?
H00T C00M H00U 109.5 . . ?
H00T C00M H00V 109.5 . . ?
H00U C00M H00V 109.5 . . ?
C00I C00N C00Y 109.6(6) . . ?
C00I C00N C013 127.3(7) . . ?
C00Y C00N C013 123.1(7) . . ?
C007 C00O C00H 127.2(6) . . ?
C007 C00O C00W 122.7(6) . . ?
C00W C00O C00H 110.0(7) . . ?
C00J C00P H00W 109.5 . . ?
C00J C00P H00X 109.5 . . ?
C00J C00P H00Y 109.5 . . ?
H00W C00P H00X 109.5 . . ?
H00W C00P H00Y 109.5 . . ?
H00X C00P H00Y 109.5 . . ?
C006 C00Q H00Z 110.9 . . ?
C006 C00Q H 110.9 . . ?
H00Z C00Q H 108.9 . . ?
C00Y C00Q C006 104.3(6) . . ?
C00Y C00Q H00Z 110.9 . . ?
C00Y C00Q H 110.9 . . ?
C00S C00R H00R 108.4 . . ?
C00S C00R C00Z 110.0(7) . . ?
C00S C00R C5 113.2(8) . . ?
C00Z C00R H00R 108.4 . . ?
C5 C00R H00R 108.4 . . ?
C5 C00R C00Z 108.4(6) . . ?
C00H C00S C00R 114.3(7) . . ?
C00H C00S H00C 108.7 . . ?
C00H C00S H00D 108.7 . . ?
C00R C00S H00C 108.7 . . ?
C00R C00S H00D 108.7 . . ?
H00C C00S H00D 107.6 . . ?
C008 C00T H00 109.5 . . ?
C008 C00T HA 109.5 . . ?
C008 C00T HB 109.5 . . ?
H00 C00T HA 109.5 . . ?
H00 C00T HB 109.5 . . ?
HA C00T HB 109.5 . . ?
C00J C00U H1 109.5 . . ?
C00J C00U HC 109.5 . . ?
C00J C00U HD 109.5 . . ?
H1 C00U HC 109.5 . . ?
H1 C00U HD 109.5 . . ?
HC C00U HD 109.5 . . ?
C00K C00V H00E 109.5 . . ?
C00K C00V H00F 109.5 . . ?
C00K C00V H00G 109.5 . . ?
H00E C00V H00F 109.5 . . ?
H00E C00V H00G 109.5 . . ?
H00F C00V H00G 109.5 . . ?
C00O C00W H00I 109.5 . . ?
C00O C00W H00J 109.5 . . ?
C00O C00W H00K 109.5 . . ?
H00I C00W H00J 109.5 . . ?
H00I C00W H00K 109.5 . . ?
H00J C00W H00K 109.5 . . ?
C00J C00X H2 109.5 . . ?
C00J C00X HE 109.5 . . ?
C00J C00X HF 109.5 . . ?
H2 C00X HE 109.5 . . ?
H2 C00X HF 109.5 . . ?
HE C00X HF 109.5 . . ?
O00A C00Y C00N 125.3(8) . . ?
O00A C00Y C00Q 125.4(8) . . ?
C00N C00Y C00Q 109.3(6) . . ?
C00E C00Z C00R 117.1(6) . . ?
C00E C00Z H00L 108.0 . . ?
C00E C00Z H00M 108.0 . . ?
C00R C00Z H00L 108.0 . . ?
C00R C00Z H00M 108.0 . . ?
H00L C00Z H00M 107.3 . . ?
C008 C011 H01P 120.0 . . ?
C008 C011 H01Q 120.0 . . ?
H01P C011 H01Q 120.0 . . ?
Si01 C012 H01R 109.5 . . ?
Si01 C012 H01S 109.5 . . ?
Si01 C012 H01T 109.5 . . ?
H01R C012 H01S 109.5 . . ?
H01R C012 H01T 109.5 . . ?
H01S C012 H01T 109.5 . . ?
C00N C013 H01U 109.5 . . ?
C00N C013 H01V 109.5 . . ?
C00N C013 H01W 109.5 . . ?
H01U C013 H01V 109.5 . . ?
H01U C013 H01W 109.5 . . ?
H01V C013 H01W 109.5 . . ?
Si01 C015 H01X 109.5 . . ?
Si01 C015 H01Y 109.5 . . ?
Si01 C015 HG 109.5 . . ?
H01X C015 H01Y 109.5 . . ?
H01X C015 HG 109.5 . . ?
H01Y C015 HG 109.5 . . ?
H01A C017 H01B 109.5 . . ?
H01A C017 H01C 109.5 . . ?
H01B C017 H01C 109.5 . . ?
C01A C017 H01A 109.5 . . ?
C01A C017 H01B 109.5 . . ?
C01A C017 H01C 109.5 . . ?
H01D C018 H01E 109.5 . . ?
H01D C018 H01F 109.5 . . ?
H01E C018 H01F 109.5 . . ?
C01A C018 H01D 109.5 . . ?
C01A C018 H01E 109.5 . . ?
C01A C018 H01F 109.5 . . ?
Si00 C019 H01G 109.5 . . ?
Si00 C019 H01H 109.5 . . ?
Si00 C019 H01I 109.5 . . ?
H01G C019 H01H 109.5 . . ?
H01G C019 H01I 109.5 . . ?
H01H C019 H01I 109.5 . . ?
C017 C01A Si00 115.2(9) . . ?
C017 C01A C018 110.0(12) . . ?
C017 C01A C3 100.0(12) . . ?
C018 C01A Si00 110.8(8) . . ?
C018 C01A C3 108.5(12) . . ?
C3 C01A Si00 111.7(10) . . ?
Si00 C01B H01J 109.5 . . ?
Si00 C01B H01K 109.5 . . ?
Si00 C01B H01L 109.5 . . ?
H01J C01B H01K 109.5 . . ?
H01J C01B H01L 109.5 . . ?
H01K C01B H01L 109.5 . . ?
C01A C3 H3A 109.5 . . ?
C01A C3 H3B 109.5 . . ?
C01A C3 H3C 109.5 . . ?
H3A C3 H3B 109.5 . . ?
H3A C3 H3C 109.5 . . ?
H3B C3 H3C 109.5 . . ?
O004 Si C2 117.1(8) . . ?
O004 Si C4 98.0(6) . . ?
O004 Si C01C 104.8(8) . . ?
C2 Si C01C 115.4(12) . . ?
C4 Si C2 111.8(10) . . ?
C4 Si C01C 108.1(10) . . ?
H0A C0 H0B 109.5 . . ?
H0A C0 H0C 109.5 . . ?
H0B C0 H0C 109.5 . . ?
C4 C0 H0A 109.5 . . ?
C4 C0 H0B 109.5 . . ?
C4 C0 H0C 109.5 . . ?
H1A C1 H1B 109.5 . . ?
H1A C1 H1C 109.5 . . ?
H1B C1 H1C 109.5 . . ?
C4 C1 H1A 109.5 . . ?
C4 C1 H1B 109.5 . . ?
C4 C1 H1C 109.5 . . ?
Si C2 H2A 109.5 . . ?
Si C2 H2B 109.5 . . ?
Si C2 H2C 109.5 . . ?
H2A C2 H2B 109.5 . . ?
H2A C2 H2C 109.5 . . ?
H2B C2 H2C 109.5 . . ?
C0 C4 Si 112.3(13) . . ?
C0 C4 C1 107.6(15) . . ?
C0 C4 C3A 98.8(15) . . ?
C1 C4 Si 112.0(13) . . ?
C3A C4 Si 116.2(14) . . ?
C3A C4 C1 109.0(15) . . ?
Si C01C H01M 109.5 . . ?
Si C01C H01N 109.5 . . ?
Si C01C H01O 109.5 . . ?
H01M C01C H01N 109.5 . . ?
H01M C01C H01O 109.5 . . ?
H01N C01C H01O 109.5 . . ?
C4 C3A H3AA 109.5 . . ?
C4 C3A H3AB 109.5 . . ?
C4 C3A H3AC 109.5 . . ?
H3AA C3A H3AB 109.5 . . ?
H3AA C3A H3AC 109.5 . . ?
H3AB C3A H3AC 109.5 . . ?
C7 C5 C00R 119.3(11) . . ?
C7 C5 C6 125.3(9) . . ?
C6 C5 C00R 115.4(10) . . ?
C5 C7 H7A 120.0 . . ?
C5 C7 H7B 120.0 . . ?
H7A C7 H7B 120.0 . . ?
C5 C6 H6A 109.5 . . ?
C5 C6 H6B 109.5 . . ?
C5 C6 H6C 109.5 . . ?
H6A C6 H6B 109.5 . . ?
H6A C6 H6C 109.5 . . ?
H6B C6 H6C 109.5 . . ?

loop_
_geom_bond_atom_site_label_1
_geom_bond_atom_site_label_2
_geom_bond_distance
_geom_bond_site_symmetry_2
_geom_bond_publ_flag
Si01 O002 1.654(4) . ?
Si01 C00J 1.874(6) . ?
Si01 C012 1.857(9) . ?
Si01 C015 1.835(9) . ?
O002 C00C 1.457(6) . ?
Si00 O004 1.645(6) . ?
Si00 C019 1.906(13) . ?
Si00 C01A 1.857(10) . ?
Si00 C01B 1.861(13) . ?
O004 C00H 1.442(9) . ?
O004 Si 1.746(7) . ?
O005 C00L 1.237(8) . ?
C006 C00B 1.325(9) . ?
C006 C00I 1.468(9) . ?
C006 C00Q 1.558(8) . ?
C007 C00E 1.468(10) . ?
C007 C00G 1.518(8) . ?
C007 C00O 1.322(10) . ?
C008 C009 1.520(8) . ?
C008 C00T 1.476(11) . ?
C008 C011 1.344(10) . ?
C009 H009 1.0000 . ?
C009 C00D 1.520(9) . ?
C009 C00F 1.522(8) . ?
O00A C00Y 1.246(9) . ?
C00B C00C 1.513(8) . ?
C00B C00M 1.513(9) . ?
C00C H00N 1.0000 . ?
C00C C00D 1.516(8) . ?
C00D H00O 0.9900 . ?
C00D H00P 0.9900 . ?
C00E C00K 1.370(9) . ?
C00E C00Z 1.494(9) . ?
C00F H00Q 0.9900 . ?
C00F H00S 0.9900 . ?
C00F C00I 1.512(8) . ?
C00G H00A 0.9900 . ?
C00G H00B 0.9900 . ?
C00G C00L 1.477(12) . ?
C00H H00H 1.0000 . ?
C00H C00O 1.547(10) . ?
C00H C00S 1.488(11) . ?
C00I C00N 1.346(9) . ?
C00J C00P 1.534(9) . ?
C00J C00U 1.523(9) . ?
C00J C00X 1.534(8) . ?
C00K C00L 1.445(11) . ?
C00K C00V 1.526(12) . ?
C00M H00T 0.9800 . ?
C00M H00U 0.9800 . ?
C00M H00V 0.9800 . ?
C00N C00Y 1.453(11) . ?
C00N C013 1.497(11) . ?
C00O C00W 1.510(11) . ?
C00P H00W 0.9800 . ?
C00P H00X 0.9800 . ?
C00P H00Y 0.9800 . ?
C00Q H00Z 0.9900 . ?
C00Q H 0.9900 . ?
C00Q C00Y 1.465(11) . ?
C00R H00R 1.0000 . ?
C00R C00S 1.516(11) . ?
C00R C00Z 1.545(10) . ?
C00R C5 1.519(11) . ?
C00S H00C 0.9900 . ?
C00S H00D 0.9900 . ?
C00T H00 0.9800 . ?
C00T HA 0.9800 . ?
C00T HB 0.9800 . ?
C00U H1 0.9800 . ?
C00U HC 0.9800 . ?
C00U HD 0.9800 . ?
C00V H00E 0.9800 . ?
C00V H00F 0.9800 . ?
C00V H00G 0.9800 . ?
C00W H00I 0.9800 . ?
C00W H00J 0.9800 . ?
C00W H00K 0.9800 . ?
C00X H2 0.9800 . ?
C00X HE 0.9800 . ?
C00X HF 0.9800 . ?
C00Z H00L 0.9900 . ?
C00Z H00M 0.9900 . ?
C011 H01P 0.9500 . ?
C011 H01Q 0.9500 . ?
C012 H01R 0.9800 . ?
C012 H01S 0.9800 . ?
C012 H01T 0.9800 . ?
C013 H01U 0.9800 . ?
C013 H01V 0.9800 . ?
C013 H01W 0.9800 . ?
C015 H01X 0.9800 . ?
C015 H01Y 0.9800 . ?
C015 HG 0.9800 . ?
C017 H01A 0.9800 . ?
C017 H01B 0.9800 . ?
C017 H01C 0.9800 . ?
C017 C01A 1.467(15) . ?
C018 H01D 0.9800 . ?
C018 H01E 0.9800 . ?
C018 H01F 0.9800 . ?
C018 C01A 1.531(13) . ?
C019 H01G 0.9800 . ?
C019 H01H 0.9800 . ?
C019 H01I 0.9800 . ?
C01A C3 1.534(15) . ?
C01B H01J 0.9800 . ?
C01B H01K 0.9800 . ?
C01B H01L 0.9800 . ?
C3 H3A 0.9800 . ?
C3 H3B 0.9800 . ?
C3 H3C 0.9800 . ?
Si C2 1.873(14) . ?
Si C4 1.868(14) . ?
Si C01C 1.890(14) . ?
C0 H0A 0.9800 . ?
C0 H0B 0.9800 . ?
C0 H0C 0.9800 . ?
C0 C4 1.483(16) . ?
C1 H1A 0.9800 . ?
C1 H1B 0.9800 . ?
C1 H1C 0.9800 . ?
C1 C4 1.546(15) . ?
C2 H2A 0.9800 . ?
C2 H2B 0.9800 . ?
C2 H2C 0.9800 . ?
C4 C3A 1.518(16) . ?
C01C H01M 0.9800 . ?
C01C H01N 0.9800 . ?
C01C H01O 0.9800 . ?
C3A H3AA 0.9800 . ?
C3A H3AB 0.9800 . ?
C3A H3AC 0.9800 . ?
C5 C7 1.339(16) . ?
C5 C6 1.458(17) . ?
C7 H7A 0.9500 . ?
C7 H7B 0.9500 . ?
C6 H6A 0.9800 . ?
C6 H6B 0.9800 . ?
C6 H6C 0.9800 . ?

loop_
_geom_torsion_atom_site_label_1
_geom_torsion_atom_site_label_2
_geom_torsion_atom_site_label_3
_geom_torsion_atom_site_label_4
_geom_torsion
_geom_torsion_site_symmetry_1
_geom_torsion_site_symmetry_2
_geom_torsion_site_symmetry_3
_geom_torsion_site_symmetry_4
_geom_torsion_publ_flag
Si01 O002 C00C C00B 136.0(4) . . . . ?
Si01 O002 C00C C00D -95.2(5) . . . . ?
O002 Si01 C00J C00P 74.1(5) . . . . ?
O002 Si01 C00J C00U -45.3(5) . . . . ?
O002 Si01 C00J C00X -165.8(4) . . . . ?
O002 C00C C00D C009 -58.8(6) . . . . ?
Si00 O004 C00H C00O 122.4(6) . . . . ?
Si00 O004 C00H C00S -109.6(7) . . . . ?
O004 Si00 C01A C017 50.0(11) . . . . ?
O004 Si00 C01A C018 175.6(11) . . . . ?
O004 Si00 C01A C3 -63.2(11) . . . . ?
O004 C00H C00O C007 115.4(8) . . . . ?
O004 C00H C00O C00W -68.1(7) . . . . ?
O004 C00H C00S C00R -60.5(8) . . . . ?
O004 Si C4 C0 54.8(14) . . . . ?
O004 Si C4 C1 176.0(12) . . . . ?
O004 Si C4 C3A -57.9(13) . . . . ?
C006 C00B C00C O002 106.8(7) . . . . ?
C006 C00B C00C C00D -16.7(9) . . . . ?
C006 C00I C00N C00Y -1.2(8) . . . . ?
C006 C00I C00N C013 179.9(8) . . . . ?
C006 C00Q C00Y O00A 174.0(8) . . . . ?
C006 C00Q C00Y C00N -4.8(8) . . . . ?
C007 C00E C00K C00L 1.1(8) . . . . ?
C007 C00E C00K C00V -177.9(7) . . . . ?
C007 C00E C00Z C00R -6.2(13) . . . . ?
C007 C00G C00L O005 175.5(6) . . . . ?
C007 C00G C00L C00K -3.6(7) . . . . ?
C008 C009 C00D C00C 148.5(5) . . . . ?
C008 C009 C00F C00I -179.0(6) . . . . ?
C009 C00F C00I C006 -16.3(9) . . . . ?
C009 C00F C00I C00N 165.4(6) . . . . ?
C00B C006 C00I C00F 0.2(12) . . . . ?
C00B C006 C00I C00N 178.6(7) . . . . ?
C00B C006 C00Q C00Y -176.4(6) . . . . ?
C00B C00C C00D C009 63.8(6) . . . . ?
C00D C009 C00F C00I 57.1(7) . . . . ?
C00E C007 C00G C00L 4.2(7) . . . . ?
C00E C007 C00O C00H -6.4(13) . . . . ?
C00E C007 C00O C00W 177.5(7) . . . . ?
C00E C00K C00L O005 -177.4(7) . . . . ?
C00E C00K C00L C00G 1.7(8) . . . . ?
C00F C009 C00D C00C -88.0(6) . . . . ?
C00F C00I C00N C00Y 177.4(6) . . . . ?
C00F C00I C00N C013 -1.5(11) . . . . ?
C00G C007 C00E C00K -3.3(8) . . . . ?
C00G C007 C00E C00Z 173.7(7) . . . . ?
C00G C007 C00O C00H 170.7(6) . . . . ?
C00G C007 C00O C00W -5.4(10) . . . . ?
C00H O004 Si C2 64.3(11) . . . . ?
C00H O004 Si C4 -176.1(7) . . . . ?
C00H O004 Si C01C -64.9(11) . . . . ?
C00I C006 C00B C00C -3.5(11) . . . . ?
C00I C006 C00B C00M 176.6(7) . . . . ?
C00I C006 C00Q C00Y 4.0(7) . . . . ?
C00I C00N C00Y O00A -174.8(8) . . . . ?
C00I C00N C00Y C00Q 3.9(9) . . . . ?
C00J Si01 O002 C00C 169.8(4) . . . . ?
C00K C00E C00Z C00R 170.6(8) . . . . ?
C00M C00B C00C O002 -73.3(6) . . . . ?
C00M C00B C00C C00D 163.2(5) . . . . ?
C00O C007 C00E C00K 174.1(7) . . . . ?
C00O C007 C00E C00Z -8.8(13) . . . . ?
C00O C007 C00G C00L -173.7(6) . . . . ?
C00O C00H C00S C00R 62.1(9) . . . . ?
C00Q C006 C00B C00C 177.0(6) . . . . ?
C00Q C006 C00B C00M -2.9(9) . . . . ?
C00Q C006 C00I C00F 179.7(6) . . . . ?
C00Q C006 C00I C00N -1.8(7) . . . . ?
C00S C00H C00O C007 -8.8(11) . . . . ?
C00S C00H C00O C00W 167.7(7) . . . . ?
C00S C00R C00Z C00E 55.3(11) . . . . ?
C00S C00R C5 C7 -133.0(10) . . . . ?
C00S C00R C5 C6 46.4(10) . . . . ?
C00T C008 C009 C00D 63.1(8) . . . . ?
C00T C008 C009 C00F -60.8(8) . . . . ?
C00V C00K C00L O005 1.5(11) . . . . ?
C00V C00K C00L C00G -179.4(7) . . . . ?
C00Z C00E C00K C00L -176.2(7) . . . . ?
C00Z C00E C00K C00V 4.8(12) . . . . ?
C00Z C00R C00S C00H -92.7(8) . . . . ?
C00Z C00R C5 C7 104.7(10) . . . . ?
C00Z C00R C5 C6 -76.0(11) . . . . ?
C011 C008 C009 C00D -120.7(7) . . . . ?
C011 C008 C009 C00F 115.3(7) . . . . ?
C012 Si01 O002 C00C 51.3(6) . . . . ?
C012 Si01 C00J C00P -166.2(5) . . . . ?
C012 Si01 C00J C00U 74.5(6) . . . . ?
C012 Si01 C00J C00X -46.1(6) . . . . ?
C013 C00N C00Y O00A 4.1(13) . . . . ?
C013 C00N C00Y C00Q -177.1(8) . . . . ?
C015 Si01 O002 C00C -70.8(6) . . . . ?
C015 Si01 C00J C00P -44.7(6) . . . . ?
C015 Si01 C00J C00U -164.1(5) . . . . ?
C015 Si01 C00J C00X 75.4(6) . . . . ?
C019 Si00 O004 C00H 7.9(9) . . . . ?
C019 Si00 C01A C017 166.6(11) . . . . ?
C019 Si00 C01A C018 -67.8(13) . . . . ?
C019 Si00 C01A C3 53.4(12) . . . . ?
C01A Si00 O004 C00H 125.4(7) . . . . ?
C01B Si00 O004 C00H -115.8(9) . . . . ?
C01B Si00 C01A C017 -71.8(12) . . . . ?
C01B Si00 C01A C018 53.8(13) . . . . ?
C01B Si00 C01A C3 174.9(10) . . . . ?
Si O004 C00H C00O 150.7(5) . . . . ?
Si O004 C00H C00S -81.3(6) . . . . ?
C2 Si C4 C0 178.3(15) . . . . ?
C2 Si C4 C1 -60.6(16) . . . . ?
C2 Si C4 C3A 65.6(16) . . . . ?
C01C Si C4 C0 -53.6(16) . . . . ?
C01C Si C4 C1 67.5(15) . . . . ?
C01C Si C4 C3A -166.4(14) . . . . ?
C5 C00R C00S C00H 145.9(8) . . . . ?
C5 C00R C00Z C00E 179.6(8) . . . . ?
